data_7201253
loop_
_publ_author_name
'Li, Ru-Yin'
'Wang, Zhe-Ming'
'Gao, Song'

_publ_section_title
;
 M2(N3)4(hmt)(H2O) (M = Co2+ and Ni2+, hmt = hexamethylenetetramine):
 mixed azide-hmt bridged 3D metal frameworks with long-range magnetic
 ordering
;
_journal_issue 10
_journal_name_full CrystEngComm
_journal_page_first 2096
_journal_paper_doi 10.1039/b906694m
_journal_volume 11
_journal_year 2009
_chemical_formula_sum 'C6 H14 Co2 N16 O'
_chemical_formula_weight 444.19
_chemical_name_systematic
;
?
;
_space_group_IT_number 12
_symmetry_cell_setting monoclinic
_symmetry_space_group_name_Hall '-C 2y'
_symmetry_space_group_name_H-M 'C 1 2/m 1'
_atom_sites_solution_hydrogens geom
_atom_sites_solution_primary direct
_atom_sites_solution_secondary difmap
_audit_creation_method SHELXL-97
_cell_angle_alpha 90.00
_cell_angle_beta 90.153(3)
_cell_angle_gamma 90.00
_cell_formula_units_Z 4
_cell_length_a 11.7392(6)
_cell_length_b 12.7081(6)
_cell_length_c 9.5192(5)
_cell_measurement_reflns_used 13213
_cell_measurement_temperature 293(2)
_cell_measurement_theta_max 27.485
_cell_measurement_theta_min 3.395
_cell_volume 1420.10(12)
_computing_cell_refinement 'HKL Scalepack (Otwinowski & Minor, 1997)'
_computing_data_collection 'KappaCCD (Nonius B. V., 1998)'
_computing_data_reduction 'HKL Denzo (Otwinowski & Minor, 1997) & maXus (Mackay et al., 1998)'
_computing_molecular_graphics 'Bruker SHELXTL V5.1 (Sheldrick, 1998)'
_computing_publication_material 'SHELXL-97 (Sheldrick, 1997)'
_computing_structure_refinement 'SHELXL-97 (Sheldrick, 1997)'
_computing_structure_solution 'SHELXS-97 (Sheldrick, 1997)'
_diffrn_ambient_temperature 293(2)
_diffrn_measured_fraction_theta_full 0.996
_diffrn_measured_fraction_theta_max 0.996
_diffrn_measurement_device_type 'NONIUS KappaCCD Diffractometer'
_diffrn_measurement_method CCD
_diffrn_radiation_monochromator graphite
_diffrn_radiation_source 'fine-focus sealed tube'
_diffrn_radiation_type MoK\a
_diffrn_radiation_wavelength 0.71073
_diffrn_reflns_av_R_equivalents 0.0540
_diffrn_reflns_av_sigmaI/netI 0.0455
_diffrn_reflns_limit_h_max 15
_diffrn_reflns_limit_h_min -15
_diffrn_reflns_limit_k_max 16
_diffrn_reflns_limit_k_min -16
_diffrn_reflns_limit_l_max 12
_diffrn_reflns_limit_l_min -12
_diffrn_reflns_number 9066
_diffrn_reflns_theta_full 27.50
_diffrn_reflns_theta_max 27.50
_diffrn_reflns_theta_min 3.47
_exptl_absorpt_coefficient_mu 2.378
_exptl_absorpt_correction_T_max 0.741
_exptl_absorpt_correction_T_min 0.677
_exptl_absorpt_correction_type multi-scan
_exptl_absorpt_process_details 'Sortav (Blessing 1995)'
_exptl_crystal_colour pink
_exptl_crystal_density_diffrn 2.078
_exptl_crystal_density_method 'not measured'
_exptl_crystal_description prism
_exptl_crystal_F_000 896
_exptl_crystal_size_max 0.2
_exptl_crystal_size_mid 0.15
_exptl_crystal_size_min 0.15
_refine_diff_density_max 0.465
_refine_diff_density_min -0.552
_refine_diff_density_rms 0.150
_refine_ls_extinction_coef 0.0020(4)
_refine_ls_extinction_expression Fc^*^=kFc[1+0.001xFc^2^\l^3^/sin(2\q)]^-1/4^
_refine_ls_extinction_method SHELXL
_refine_ls_goodness_of_fit_ref 1.006
_refine_ls_hydrogen_treatment mixed
_refine_ls_matrix_type full
_refine_ls_number_parameters 131
_refine_ls_number_reflns 1707
_refine_ls_number_restraints 0
_refine_ls_restrained_S_all 1.006
_refine_ls_R_factor_all 0.0470
_refine_ls_R_factor_gt 0.0290
_refine_ls_shift/su_max 0.001
_refine_ls_shift/su_mean 0.000
_refine_ls_structure_factor_coef Fsqd
_refine_ls_weighting_details 'calc w=1/[\s^2^(Fo^2^)+(0.0389P)^2^+0.0000P] where P=(Fo^2^+2Fc^2^)/3'
_refine_ls_weighting_scheme calc
_refine_ls_wR_factor_gt 0.0666
_refine_ls_wR_factor_ref 0.0704
_reflns_number_gt 1308
_reflns_number_total 1707
_reflns_threshold_expression >2sigma(I)
_cod_data_source_file b906694m.txt
_cod_data_source_block last
_cod_original_sg_symbol_H-M 'C 2/m'
_cod_database_code 7201253

loop_
_symmetry_equiv_pos_as_xyz
'x, y, z'
'-x, y, -z'
'x+1/2, y+1/2, z'
'-x+1/2, y+1/2, -z'
'-x, -y, -z'
'x, -y, z'
'-x+1/2, -y+1/2, -z'
'x+1/2, -y+1/2, z'

loop_
_atom_site_label
_atom_site_type_symbol
_atom_site_fract_x
_atom_site_fract_y
_atom_site_fract_z
_atom_site_U_iso_or_equiv
_atom_site_adp_type
_atom_site_occupancy
_atom_site_symmetry_multiplicity
_atom_site_calc_flag
_atom_site_refinement_flags
_atom_site_disorder_assembly
_atom_site_disorder_group
Co1 Co 0.2500 0.2500 0.5000 0.02505(16) Uani 1 2 d S . .
Co2 Co 0.36722(3) 0.0000 0.94503(4) 0.02323(15) Uani 1 2 d S . .
N1 N 0.08892(17) 0.31726(15) 0.4400(2) 0.0298(5) Uani 1 1 d . . .
N2 N 0.0000 0.31473(19) 0.5000 0.0282(6) Uani 1 2 d S . .
N3 N 0.17221(16) 0.17220(15) 0.66337(18) 0.0286(5) Uani 1 1 d . . .
N4 N 0.21828(15) 0.14796(14) 0.76864(19) 0.0265(4) Uani 1 1 d . . .
N5 N 0.26211(18) 0.12629(16) 0.8751(2) 0.0364(5) Uani 1 1 d . . .
N6 N 0.5000 0.1029(2) 1.0000 0.0290(6) Uani 1 2 d S . .
N7 N 0.5000 0.1969(2) 1.0000 0.0334(7) Uani 1 2 d S . .
N8 N 0.5000 0.2856(3) 1.0000 0.0770(14) Uani 1 2 d S . .
N9 N 0.28083(14) 0.40254(13) 0.64277(17) 0.0223(4) Uani 1 1 d . . .
N10 N 0.4298(2) 0.5000 0.7679(3) 0.0260(6) Uani 1 2 d S . .
N11 N 0.2350(2) 0.5000 0.8592(2) 0.0205(5) Uani 1 2 d S . .
C1 C 0.40341(18) 0.40635(18) 0.6857(2) 0.0265(5) Uani 1 1 d . . .
H11 H 0.4214 0.3443 0.7407 0.032 Uiso 1 1 calc R . .
H12 H 0.4507 0.4054 0.6023 0.032 Uiso 1 1 calc R . .
C2 C 0.21149(18) 0.40502(16) 0.7732(2) 0.0220(5) Uani 1 1 d . . .
H21 H 0.1313 0.4036 0.7484 0.026 Uiso 1 1 calc R . .
H22 H 0.2278 0.3427 0.8286 0.026 Uiso 1 1 calc R . .
C3 C 0.2559(3) 0.5000 0.5627(3) 0.0240(7) Uani 1 2 d S . .
H31 H 0.3007 0.5000 0.4772 0.029 Uiso 1 2 calc SR . .
H32 H 0.1761 0.5000 0.5359 0.029 Uiso 1 2 calc SR . .
C4 C 0.3604(2) 0.5000 0.8957(3) 0.0230(7) Uani 1 2 d S . .
H41 H 0.3782 0.5618 0.9514 0.028 Uiso 0.50 1 calc PR . .
H42 H 0.3782 0.4382 0.9514 0.028 Uiso 0.50 1 calc PR . .
O1 O 0.4345(2) 0.0000 0.7314(2) 0.0376(6) Uani 1 2 d S . .
H1 H 0.415(2) 0.069(2) 0.666(3) 0.061(8) Uiso 1 1 d . . .

loop_
_atom_site_aniso_label
_atom_site_aniso_U_11
_atom_site_aniso_U_22
_atom_site_aniso_U_33
_atom_site_aniso_U_23
_atom_site_aniso_U_13
_atom_site_aniso_U_12
Co1 0.0241(3) 0.0285(3) 0.0225(3) 0.00528(17) 0.00037(18) 0.00237(17)
Co2 0.0273(3) 0.0217(2) 0.0207(2) 0.000 -0.00143(17) 0.000
N1 0.0257(11) 0.0335(12) 0.0303(11) 0.0026(8) 0.0010(9) 0.0024(9)
N2 0.0376(17) 0.0194(14) 0.0275(15) 0.000 -0.0106(13) 0.000
N3 0.0325(11) 0.0312(11) 0.0221(10) 0.0045(8) -0.0033(8) 0.0005(9)
N4 0.0284(10) 0.0215(10) 0.0296(11) 0.0005(8) 0.0071(9) 0.0004(8)
N5 0.0415(12) 0.0406(12) 0.0272(11) 0.0080(9) -0.0041(9) 0.0092(10)
N6 0.0304(15) 0.0203(15) 0.0362(16) 0.000 -0.0055(12) 0.000
N7 0.0290(15) 0.0285(17) 0.0425(17) 0.000 -0.0115(13) 0.000
N8 0.069(3) 0.0226(19) 0.139(4) 0.000 -0.046(3) 0.000
N9 0.0259(10) 0.0208(10) 0.0200(9) 0.0010(7) -0.0008(7) 0.0021(8)
N10 0.0243(14) 0.0269(15) 0.0269(14) 0.000 -0.0008(11) 0.000
N11 0.0253(14) 0.0175(13) 0.0186(12) 0.000 -0.0005(10) 0.000
C1 0.0255(12) 0.0276(13) 0.0265(12) -0.0010(10) 0.0020(9) 0.0049(9)
C2 0.0249(11) 0.0199(11) 0.0213(11) -0.0005(9) 0.0009(9) -0.0010(9)
C3 0.0288(17) 0.0245(16) 0.0186(15) 0.000 -0.0022(12) 0.000
C4 0.0179(15) 0.0223(16) 0.0288(17) 0.000 -0.0035(13) 0.000
O1 0.0477(15) 0.0351(14) 0.0299(13) 0.000 -0.0007(11) 0.000

loop_
_atom_type_symbol
_atom_type_description
_atom_type_scat_dispersion_real
_atom_type_scat_dispersion_imag
_atom_type_scat_source
C C 0.0033 0.0016 'International Tables Vol C Tables 4.2.6.8 and 6.1.1.4'
H H 0.0000 0.0000 'International Tables Vol C Tables 4.2.6.8 and 6.1.1.4'
N N 0.0061 0.0033 'International Tables Vol C Tables 4.2.6.8 and 6.1.1.4'
O O 0.0106 0.0060 'International Tables Vol C Tables 4.2.6.8 and 6.1.1.4'
Co Co 0.3494 0.9721 'International Tables Vol C Tables 4.2.6.8 and 6.1.1.4'

loop_
_geom_angle_atom_site_label_1
_geom_angle_atom_site_label_2
_geom_angle_atom_site_label_3
_geom_angle
_geom_angle_site_symmetry_1
_geom_angle_site_symmetry_3
_geom_angle_publ_flag
N3 Co1 N3 180.00(9) 7_556 . ?
N3 Co1 N1 90.00(7) 7_556 7_556 ?
N3 Co1 N1 90.00(7) . 7_556 ?
N3 Co1 N1 90.00(7) 7_556 . ?
N3 Co1 N1 90.00(7) . . ?
N1 Co1 N1 180.00(10) 7_556 . ?
N3 Co1 N9 91.53(7) 7_556 7_556 ?
N3 Co1 N9 88.47(7) . 7_556 ?
N1 Co1 N9 87.73(6) 7_556 7_556 ?
N1 Co1 N9 92.27(6) . 7_556 ?
N3 Co1 N9 88.47(7) 7_556 . ?
N3 Co1 N9 91.53(7) . . ?
N1 Co1 N9 92.27(6) 7_556 . ?
N1 Co1 N9 87.73(6) . . ?
N9 Co1 N9 180.0 7_556 . ?
N6 Co2 N6 77.06(11) . 5_657 ?
N6 Co2 N5 167.47(7) . 6 ?
N6 Co2 N5 92.15(8) 5_657 6 ?
N6 Co2 N5 92.15(8) . . ?
N6 Co2 N5 167.47(8) 5_657 . ?
N5 Co2 N5 97.78(12) 6 . ?
N6 Co2 O1 87.82(5) . . ?
N6 Co2 O1 87.82(5) 5_657 . ?
N5 Co2 O1 85.39(7) 6 . ?
N5 Co2 O1 85.39(7) . . ?
N6 Co2 N11 101.15(5) . 7_557 ?
N6 Co2 N11 101.15(5) 5_657 7_557 ?
N5 Co2 N11 87.04(7) 6 7_557 ?
N5 Co2 N11 87.04(7) . 7_557 ?
O1 Co2 N11 168.48(9) . 7_557 ?
N2 N1 Co1 129.24(15) . . ?
N1 N2 N1 176.9(3) . 2_556 ?
N4 N3 Co1 124.37(15) . . ?
N5 N4 N3 177.9(2) . . ?
N4 N5 Co2 134.60(17) . . ?
N7 N6 Co2 128.53(5) . . ?
N7 N6 Co2 128.53(5) . 5_657 ?
Co2 N6 Co2 102.94(11) . 5_657 ?
N8 N7 N6 180.000(1) . . ?
C3 N9 C2 107.69(18) . . ?
C3 N9 C1 107.57(18) . . ?
C2 N9 C1 107.43(15) . . ?
C3 N9 Co1 110.79(12) . . ?
C2 N9 Co1 114.13(12) . . ?
C1 N9 Co1 108.98(12) . . ?
C1 N10 C1 109.5(2) . 6_565 ?
C1 N10 C4 109.16(16) . . ?
C1 N10 C4 109.16(16) 6_565 . ?
C2 N11 C2 108.9(2) . 6_565 ?
C2 N11 C4 107.85(15) . . ?
C2 N11 C4 107.85(15) 6_565 . ?
C2 N11 Co2 111.27(13) . 7_557 ?
C2 N11 Co2 111.27(13) 6_565 7_557 ?
C4 N11 Co2 109.58(17) . 7_557 ?
N10 C1 N9 112.08(18) . . ?
N10 C1 H11 109.2 . . ?
N9 C1 H11 109.2 . . ?
N10 C1 H12 109.2 . . ?
N9 C1 H12 109.2 . . ?
H11 C1 H12 107.9 . . ?
N11 C2 N9 112.10(17) . . ?
N11 C2 H21 109.2 . . ?
N9 C2 H21 109.2 . . ?
N11 C2 H22 109.2 . . ?
N9 C2 H22 109.2 . . ?
H21 C2 H22 107.9 . . ?
N9 C3 N9 113.2(2) 6_565 . ?
N9 C3 H31 108.9 6_565 . ?
N9 C3 H31 108.9 . . ?
N9 C3 H32 108.9 6_565 . ?
N9 C3 H32 108.9 . . ?
H31 C3 H32 107.7 . . ?
N10 C4 N11 110.6(2) . . ?
N10 C4 H41 109.5 . . ?
N11 C4 H41 109.5 . . ?
N10 C4 H42 109.5 . . ?
N11 C4 H42 109.5 . . ?
H41 C4 H42 108.1 . . ?
Co2 O1 H1 116.8(15) . . ?

loop_
_geom_bond_atom_site_label_1
_geom_bond_atom_site_label_2
_geom_bond_distance
_geom_bond_site_symmetry_2
_geom_bond_publ_flag
Co1 N3 2.0585(18) 7_556 ?
Co1 N3 2.0585(18) . ?
Co1 N1 2.1510(19) 7_556 ?
Co1 N1 2.1510(19) . ?
Co1 N9 2.3944(17) 7_556 ?
Co1 N9 2.3944(17) . ?
Co2 N6 2.1001(16) . ?
Co2 N6 2.1001(16) 5_657 ?
Co2 N5 2.130(2) 6 ?
Co2 N5 2.1301(19) . ?
Co2 O1 2.184(2) . ?
Co2 N11 2.219(2) 7_557 ?
N1 N2 1.192(2) . ?
N2 N1 1.192(2) 2_556 ?
N3 N4 1.178(2) . ?
N4 N5 1.168(3) . ?
N6 N7 1.194(4) . ?
N6 Co2 2.1001(16) 5_657 ?
N7 N8 1.128(4) . ?
N9 C3 1.483(2) . ?
N9 C2 1.487(3) . ?
N9 C1 1.496(3) . ?
N10 C1 1.457(3) . ?
N10 C1 1.457(3) 6_565 ?
N10 C4 1.465(4) . ?
N11 C2 1.484(2) . ?
N11 C2 1.484(2) 6_565 ?
N11 C4 1.512(4) . ?
N11 Co2 2.219(2) 7_557 ?
C1 H11 0.9700 . ?
C1 H12 0.9700 . ?
C2 H21 0.9700 . ?
C2 H22 0.9700 . ?
C3 N9 1.483(2) 6_565 ?
C3 H31 0.9700 . ?
C3 H32 0.9700 . ?
C4 H41 0.9700 . ?
C4 H42 0.9700 . ?
O1 H1 1.10(3) . ?
